data_7232002
loop_
_publ_author_name
'Yekke-ghasemi, Zahra'
'Takjoo, Reza'
'Ramezani, Mohammad'
'Mague, Joel T.'

_publ_section_title
;
 Molecular design and synthesis of new dithiocarbazate complexes; crystal
 structure, bioactivities and nano studies
;
_journal_issue 73
_journal_name_full 'RSC Advances'
_journal_page_first 41795
_journal_paper_doi 10.1039/C8RA07100D
_journal_volume 8
_journal_year 2018
_chemical_formula_moiety 'C13 H17 I2 N3 O2 S2 Sn'
_chemical_formula_sum 'C13 H17 I2 N3 O2 S2 Sn'
_chemical_formula_weight 683.90
_space_group_crystal_system orthorhombic
_space_group_IT_number 61
_space_group_name_Hall '-P 2ac 2ab'
_space_group_name_H-M_alt 'P b c a'
_symmetry_space_group_name_Hall '-P 2ac 2ab'
_symmetry_space_group_name_H-M 'P b c a'
_atom_sites_solution_hydrogens geom
_atom_sites_solution_primary direct
_atom_sites_solution_secondary difmap
_audit_block_doi 10.5517/ccdc.csd.cc204fqb
_audit_creation_method SHELXL-2014/7
_audit_update_record
;
2018-06-24 deposited with the CCDC.
2018-09-24 downloaded from the CCDC.
;
_cell_angle_alpha 90
_cell_angle_beta 90
_cell_angle_gamma 90
_cell_formula_units_Z 8
_cell_length_a 18.999(11)
_cell_length_b 8.978(5)
_cell_length_c 23.512(14)
_cell_measurement_reflns_used 9966
_cell_measurement_temperature 100(2)
_cell_measurement_theta_max 28.6351
_cell_measurement_theta_min 2.6545
_cell_volume 4011(4)
_computing_cell_refinement '<i>SAINT</i> (Bruker, 2016)'
_computing_data_collection '<i>APEX3</i> (Bruker, 2016)'
_computing_data_reduction '<i>SAINT</i> (Bruker, 2016)'
_computing_molecular_graphics '<i>DIAMOND</i> (Brandenburg & Putz, 2012)'
_computing_publication_material '<i>SHELXTL</i> (Bruker, 2016)'
_computing_structure_refinement '<i>SHELXL-2014/7</i> (Sheldrick, 2015<i>b</i>)'
_computing_structure_solution '<i>SHELXT</i> (Sheldrick, 2015<i>a</i>)'
_diffrn_ambient_temperature 100(2)
_diffrn_detector_area_resol_mean 8.3333
_diffrn_measured_fraction_theta_full 0.994
_diffrn_measured_fraction_theta_max 0.983
_diffrn_measurement_device_type 'Bruker Smart APEX CCD'
_diffrn_measurement_method '\f and \w scans'
_diffrn_radiation_monochromator graphite
_diffrn_radiation_type MoK\a
_diffrn_radiation_wavelength 0.71073
_diffrn_reflns_av_R_equivalents 0.0945
_diffrn_reflns_av_unetI/netI 0.0585
_diffrn_reflns_Laue_measured_fraction_full 0.994
_diffrn_reflns_Laue_measured_fraction_max 0.983
_diffrn_reflns_limit_h_max 26
_diffrn_reflns_limit_h_min -25
_diffrn_reflns_limit_k_max 12
_diffrn_reflns_limit_k_min -11
_diffrn_reflns_limit_l_max 32
_diffrn_reflns_limit_l_min -31
_diffrn_reflns_number 72505
_diffrn_reflns_point_group_measured_fraction_full 0.994
_diffrn_reflns_point_group_measured_fraction_max 0.983
_diffrn_reflns_theta_full 29.250
_diffrn_reflns_theta_max 29.391
_diffrn_reflns_theta_min 1.732
_diffrn_source 'fine-focus sealed tube'
_exptl_absorpt_coefficient_mu 4.571
_exptl_absorpt_correction_T_max 0.84
_exptl_absorpt_correction_T_min 0.49
_exptl_absorpt_correction_type multi-scan
_exptl_absorpt_process_details '<i>SADABS</i> (Bruker, 2016)'
_exptl_crystal_colour orange
_exptl_crystal_density_diffrn 2.265
_exptl_crystal_density_method 'not measured'
_exptl_crystal_description plate
_exptl_crystal_F_000 2560
_exptl_crystal_size_max 0.280
_exptl_crystal_size_mid 0.100
_exptl_crystal_size_min 0.040
_exptl_transmission_factor_max 0.746
_exptl_transmission_factor_min 0.435
_refine_diff_density_max 1.909
_refine_diff_density_min -0.869
_refine_diff_density_rms 0.200
_refine_ls_extinction_method none
_refine_ls_goodness_of_fit_ref 1.081
_refine_ls_hydrogen_treatment constr
_refine_ls_matrix_type full
_refine_ls_number_parameters 211
_refine_ls_number_reflns 5447
_refine_ls_number_restraints 0
_refine_ls_restrained_S_all 1.081
_refine_ls_R_factor_all 0.0497
_refine_ls_R_factor_gt 0.0362
_refine_ls_shift/su_max 0.001
_refine_ls_shift/su_mean 0.000
_refine_ls_structure_factor_coef Fsqd
_refine_ls_weighting_details 'w=1/[\s^2^(Fo^2^)+(0.0227P)^2^+11.2690P] where P=(Fo^2^+2Fc^2^)/3'
_refine_ls_weighting_scheme calc
_refine_ls_wR_factor_gt 0.0844
_refine_ls_wR_factor_ref 0.0884
_reflns_Friedel_coverage 0.000
_reflns_number_gt 4487
_reflns_number_total 5447
_reflns_threshold_expression 'I > 2\s(I)'
_cod_data_source_file c8ra07100d2.cif
_cod_data_source_block JTM649_0ma
_cod_database_code 7232002
_shelx_shelxl_version_number 2014/7
_shelx_space_group_comment
;
The symmetry employed for this shelxl refinement is uniquely defined
by the following loop, which should always be used as a source of
symmetry information in preference to the above space-group names.
They are only intended as comments.
;
_shelx_estimated_absorpt_t_min 0.361
_shelx_estimated_absorpt_t_max 0.838

loop_
_space_group_symop_operation_xyz
'x, y, z'
'-x+1/2, -y, z+1/2'
'-x, y+1/2, -z+1/2'
'x+1/2, -y+1/2, -z'
'-x, -y, -z'
'x-1/2, y, -z-1/2'
'x, -y-1/2, z-1/2'
'-x-1/2, y-1/2, z'

loop_
_atom_site_label
_atom_site_type_symbol
_atom_site_fract_x
_atom_site_fract_y
_atom_site_fract_z
_atom_site_U_iso_or_equiv
_atom_site_adp_type
_atom_site_occupancy
_atom_site_site_symmetry_order
_atom_site_calc_flag
_atom_site_refinement_flags_posn
_atom_site_refinement_flags_adp
I1 I 0.41703(2) 0.86700(3) 0.36847(2) 0.01900(8) Uani 1 1 d . .
I2 I 0.59157(2) 1.09307(3) 0.43438(2) 0.02024(8) Uani 1 1 d . .
Sn1 Sn 0.55916(2) 0.81752(3) 0.38717(2) 0.01389(8) Uani 1 1 d . .
S1 S 0.55030(6) 0.67952(13) 0.47880(5) 0.0185(2) Uani 1 1 d . .
S2 S 0.64300(6) 0.44719(13) 0.52057(5) 0.0209(2) Uani 1 1 d . .
O1 O 0.59098(16) 0.8820(4) 0.30802(14) 0.0190(7) Uani 1 1 d . .
O2 O 0.54502(17) 0.6000(3) 0.34377(14) 0.0187(7) Uani 1 1 d . .
N1 N 0.6667(2) 0.7277(4) 0.39445(15) 0.0152(7) Uani 1 1 d . .
N2 N 0.6810(2) 0.6129(4) 0.43310(16) 0.0163(8) Uani 1 1 d . .
N3 N 0.4818(2) 0.3857(4) 0.33517(16) 0.0175(8) Uani 1 1 d . .
C1 C 0.6549(2) 0.9358(5) 0.29501(19) 0.0171(9) Uani 1 1 d . .
C2 C 0.6604(2) 1.0395(5) 0.25081(19) 0.0193(9) Uani 1 1 d . .
H2 H 0.6189 1.0742 0.2325 0.023 Uiso 1 1 calc R U
C3 C 0.7255(3) 1.0924(5) 0.2333(2) 0.0225(10) Uani 1 1 d . .
H3 H 0.7278 1.1634 0.2035 0.027 Uiso 1 1 calc R U
C4 C 0.7878(3) 1.0432(6) 0.2589(2) 0.0235(10) Uani 1 1 d . .
H4 H 0.8323 1.0787 0.2463 0.028 Uiso 1 1 calc R U
C5 C 0.7832(2) 0.9422(5) 0.3028(2) 0.0202(9) Uani 1 1 d . .
H5 H 0.8251 0.9091 0.3208 0.024 Uiso 1 1 calc R U
C6 C 0.7181(2) 0.8868(5) 0.32171(19) 0.0170(9) Uani 1 1 d . .
C7 C 0.7209(2) 0.7742(5) 0.36565(18) 0.0164(9) Uani 1 1 d . .
H7 H 0.7653 0.7313 0.3741 0.020 Uiso 1 1 calc R U
C8 C 0.6311(2) 0.5882(5) 0.46981(18) 0.0163(9) Uani 1 1 d . .
C9 C 0.7345(3) 0.3937(7) 0.5102(2) 0.0348(13) Uani 1 1 d . .
H9A H 0.7373 0.3144 0.4810 0.042 Uiso 1 1 calc R U
H9B H 0.7616 0.4806 0.4963 0.042 Uiso 1 1 calc R U
C10 C 0.7658(3) 0.3388(7) 0.5647(2) 0.0387(14) Uani 1 1 d . .
H10A H 0.8152 0.3115 0.5583 0.058 Uiso 1 1 calc R U
H10B H 0.7397 0.2513 0.5779 0.058 Uiso 1 1 calc R U
H10C H 0.7632 0.4175 0.5935 0.058 Uiso 1 1 calc R U
C11 C 0.4948(2) 0.5158(5) 0.3580(2) 0.0182(9) Uani 1 1 d . .
H11 H 0.4643 0.5493 0.3873 0.022 Uiso 1 1 calc R U
C12 C 0.5270(3) 0.3208(6) 0.2914(2) 0.0241(10) Uani 1 1 d . .
H12A H 0.4983 0.2909 0.2587 0.036 Uiso 1 1 calc R U
H12B H 0.5512 0.2333 0.3069 0.036 Uiso 1 1 calc R U
H12C H 0.5619 0.3946 0.2793 0.036 Uiso 1 1 calc R U
C13 C 0.4221(3) 0.2964(5) 0.3544(2) 0.0252(11) Uani 1 1 d . .
H13A H 0.3914 0.2744 0.3221 0.038 Uiso 1 1 calc R U
H13B H 0.3957 0.3520 0.3832 0.038 Uiso 1 1 calc R U
H13C H 0.4394 0.2030 0.3709 0.038 Uiso 1 1 calc R U

loop_
_atom_site_aniso_label
_atom_site_aniso_U_11
_atom_site_aniso_U_22
_atom_site_aniso_U_33
_atom_site_aniso_U_23
_atom_site_aniso_U_13
_atom_site_aniso_U_12
I1 0.01473(15) 0.01611(15) 0.02616(17) 0.00235(12) -0.00111(11) -0.00011(11)
I2 0.02000(16) 0.01492(15) 0.02581(16) -0.00234(11) -0.00161(11) -0.00090(11)
Sn1 0.01195(15) 0.01244(15) 0.01729(15) 0.00143(11) 0.00023(11) -0.00058(10)
S1 0.0153(5) 0.0185(5) 0.0216(5) 0.0053(4) 0.0047(4) 0.0046(4)
S2 0.0201(6) 0.0203(6) 0.0223(6) 0.0062(5) 0.0044(4) 0.0056(4)
O1 0.0203(17) 0.0197(16) 0.0169(15) 0.0029(13) 0.0002(12) -0.0041(13)
O2 0.0195(17) 0.0142(15) 0.0225(17) -0.0035(13) 0.0027(13) -0.0017(12)
N1 0.0188(19) 0.0143(17) 0.0126(17) 0.0010(14) -0.0004(14) 0.0006(14)
N2 0.0169(19) 0.0127(18) 0.0192(19) 0.0039(15) 0.0021(14) 0.0026(14)
N3 0.019(2) 0.0104(18) 0.024(2) 0.0001(15) 0.0007(15) 0.0007(14)
C1 0.017(2) 0.015(2) 0.019(2) -0.0014(17) 0.0025(17) 0.0005(16)
C2 0.022(2) 0.017(2) 0.019(2) -0.0012(18) 0.0009(18) -0.0005(18)
C3 0.027(3) 0.018(2) 0.022(2) 0.0027(19) 0.0056(19) -0.0023(18)
C4 0.021(2) 0.025(2) 0.025(2) -0.001(2) 0.0070(19) -0.004(2)
C5 0.015(2) 0.019(2) 0.026(2) -0.0032(19) 0.0034(18) -0.0012(17)
C6 0.022(2) 0.014(2) 0.015(2) -0.0012(16) 0.0002(17) -0.0027(17)
C7 0.018(2) 0.013(2) 0.018(2) 0.0000(17) 0.0016(16) 0.0021(16)
C8 0.017(2) 0.015(2) 0.017(2) -0.0008(17) 0.0004(16) 0.0017(16)
C9 0.024(3) 0.052(4) 0.029(3) 0.012(3) 0.008(2) 0.019(3)
C10 0.030(3) 0.052(4) 0.034(3) 0.008(3) -0.002(2) 0.008(3)
C11 0.014(2) 0.017(2) 0.024(2) -0.0012(18) -0.0010(17) 0.0002(17)
C12 0.027(3) 0.022(2) 0.023(2) -0.0055(19) 0.002(2) 0.000(2)
C13 0.023(3) 0.015(2) 0.037(3) 0.004(2) 0.001(2) -0.0066(18)

loop_
_atom_type_symbol
_atom_type_description
_atom_type_scat_dispersion_real
_atom_type_scat_dispersion_imag
_atom_type_scat_source
C C 0.0033 0.0016 'International Tables Vol C Tables 4.2.6.8 and 6.1.1.4'
H H 0.0000 0.0000 'International Tables Vol C Tables 4.2.6.8 and 6.1.1.4'
N N 0.0061 0.0033 'International Tables Vol C Tables 4.2.6.8 and 6.1.1.4'
O O 0.0106 0.0060 'International Tables Vol C Tables 4.2.6.8 and 6.1.1.4'
S S 0.1246 0.1234 'International Tables Vol C Tables 4.2.6.8 and 6.1.1.4'
Sn Sn -0.6537 1.4246 'International Tables Vol C Tables 4.2.6.8 and 6.1.1.4'
I I -0.4742 1.8119 'International Tables Vol C Tables 4.2.6.8 and 6.1.1.4'

loop_
_geom_angle_atom_site_label_1
_geom_angle_atom_site_label_2
_geom_angle_atom_site_label_3
_geom_angle
O1 Sn1 N1 84.26(13)
O1 Sn1 O2 82.32(13)
N1 Sn1 O2 79.97(13)
O1 Sn1 S1 161.79(10)
N1 Sn1 S1 79.24(10)
O2 Sn1 S1 87.24(10)
O1 Sn1 I1 95.66(9)
N1 Sn1 I1 167.02(10)
O2 Sn1 I1 87.15(8)
S1 Sn1 I1 98.69(3)
O1 Sn1 I2 92.63(10)
N1 Sn1 I2 95.13(10)
O2 Sn1 I2 173.26(8)
S1 Sn1 I2 96.44(5)
I1 Sn1 I2 97.84(2)
C8 S1 Sn1 93.97(15)
C8 S2 C9 102.8(2)
C1 O1 Sn1 125.3(3)
C11 O2 Sn1 119.8(3)
C7 N1 N2 114.8(4)
C7 N1 Sn1 125.1(3)
N2 N1 Sn1 120.0(3)
C8 N2 N1 114.5(4)
C11 N3 C13 120.7(4)
C11 N3 C12 122.2(4)
C13 N3 C12 117.1(4)
O1 C1 C2 118.4(4)
O1 C1 C6 123.5(4)
C2 C1 C6 118.1(4)
C3 C2 C1 120.9(4)
C3 C2 H2 119.5
C1 C2 H2 119.5
C2 C3 C4 121.3(4)
C2 C3 H3 119.3
C4 C3 H3 119.3
C5 C4 C3 118.4(4)
C5 C4 H4 120.8
C3 C4 H4 120.8
C4 C5 C6 121.7(4)
C4 C5 H5 119.1
C6 C5 H5 119.1
C5 C6 C1 119.6(4)
C5 C6 C7 116.1(4)
C1 C6 C7 124.2(4)
N1 C7 C6 124.6(4)
N1 C7 H7 117.7
C6 C7 H7 117.7
N2 C8 S1 129.7(3)
N2 C8 S2 118.7(3)
S1 C8 S2 111.6(2)
C10 C9 S2 110.6(4)
C10 C9 H9A 109.5
S2 C9 H9A 109.5
C10 C9 H9B 109.5
S2 C9 H9B 109.5
H9A C9 H9B 108.1
C9 C10 H10A 109.5
C9 C10 H10B 109.5
H10A C10 H10B 109.5
C9 C10 H10C 109.5
H10A C10 H10C 109.5
H10B C10 H10C 109.5
O2 C11 N3 124.7(4)
O2 C11 H11 117.6
N3 C11 H11 117.6
N3 C12 H12A 109.5
N3 C12 H12B 109.5
H12A C12 H12B 109.5
N3 C12 H12C 109.5
H12A C12 H12C 109.5
H12B C12 H12C 109.5
N3 C13 H13A 109.5
N3 C13 H13B 109.5
H13A C13 H13B 109.5
N3 C13 H13C 109.5
H13A C13 H13C 109.5
H13B C13 H13C 109.5

loop_
_geom_bond_atom_site_label_1
_geom_bond_atom_site_label_2
_geom_bond_distance
I1 Sn1 2.7716(15)
I2 Sn1 2.7807(13)
Sn1 O1 2.040(3)
Sn1 N1 2.203(4)
Sn1 O2 2.220(3)
Sn1 S1 2.4910(16)
S1 C8 1.753(5)
S2 C8 1.754(5)
S2 C9 1.820(5)
O1 C1 1.343(5)
O2 C11 1.261(5)
N1 C7 1.301(6)
N1 N2 1.401(5)
N2 C8 1.301(6)
N3 C11 1.309(6)
N3 C13 1.460(6)
N3 C12 1.461(6)
C1 C2 1.399(6)
C1 C6 1.423(6)
C2 C3 1.388(7)
C2 H2 0.9500
C3 C4 1.399(7)
C3 H3 0.9500
C4 C5 1.377(7)
C4 H4 0.9500
C5 C6 1.406(6)
C5 H5 0.9500
C6 C7 1.446(6)
C7 H7 0.9500
C9 C10 1.496(8)
C9 H9A 0.9900
C9 H9B 0.9900
C10 H10A 0.9800
C10 H10B 0.9800
C10 H10C 0.9800
C11 H11 0.9500
C12 H12A 0.9800
C12 H12B 0.9800
C12 H12C 0.9800
C13 H13A 0.9800
C13 H13B 0.9800
C13 H13C 0.9800

loop_
_geom_hbond_atom_site_label_D
_geom_hbond_atom_site_label_H
_geom_hbond_atom_site_label_A
_geom_hbond_distance_DH
_geom_hbond_distance_HA
_geom_hbond_distance_DA
_geom_hbond_angle_DHA
_geom_hbond_site_symmetry_A
C12 H12A O1 0.98 2.45 3.286(6) 143 3_645

loop_
_geom_torsion_atom_site_label_1
_geom_torsion_atom_site_label_2
_geom_torsion_atom_site_label_3
_geom_torsion_atom_site_label_4
_geom_torsion
C7 N1 N2 C8 166.3(4)
Sn1 N1 N2 C8 -12.7(5)
Sn1 O1 C1 C2 -148.7(3)
Sn1 O1 C1 C6 34.9(6)
O1 C1 C2 C3 -176.3(4)
C6 C1 C2 C3 0.4(7)
C1 C2 C3 C4 0.5(7)
C2 C3 C4 C5 -1.1(7)
C3 C4 C5 C6 0.8(7)
C4 C5 C6 C1 0.0(7)
C4 C5 C6 C7 176.1(4)
O1 C1 C6 C5 175.9(4)
C2 C1 C6 C5 -0.6(6)
O1 C1 C6 C7 0.1(7)
C2 C1 C6 C7 -176.4(4)
N2 N1 C7 C6 177.2(4)
Sn1 N1 C7 C6 -3.9(6)
C5 C6 C7 N1 168.6(4)
C1 C6 C7 N1 -15.5(7)
N1 N2 C8 S1 -1.6(6)
N1 N2 C8 S2 -179.9(3)
Sn1 S1 C8 N2 11.8(4)
Sn1 S1 C8 S2 -169.9(2)
C9 S2 C8 N2 8.0(4)
C9 S2 C8 S1 -170.5(3)
C8 S2 C9 C10 150.4(4)
Sn1 O2 C11 N3 180.0(3)
C13 N3 C11 O2 -179.8(4)
C12 N3 C11 O2 2.6(7)
